data_7014877
loop_
_publ_author_name
'Zhang, Furen'
'Song, Haibin'
'Zi, Guofu'

_publ_section_title
;
 Synthesis and catalytic activity of group 5 metal amides with chiral
 biaryldiamine-based ligands.
;
_journal_issue 7
_journal_name_full 'Dalton transactions (Cambridge, England : 2003)'
_journal_page_first 1547
_journal_page_last 1566
_journal_paper_doi 10.1039/c0dt01229g
_journal_volume 40
_journal_year 2011
_chemical_absolute_configuration rmad
_chemical_formula_moiety 'C56 H70 N6 O2 V'
_chemical_formula_sum 'C56 H70 N6 O2 V'
_chemical_formula_weight 910.12
_chemical_name_systematic
;
?
;
_space_group_IT_number 19
_symmetry_cell_setting orthorhombic
_symmetry_space_group_name_Hall 'P 2ac 2ab'
_symmetry_space_group_name_H-M 'P 21 21 21'
_atom_sites_solution_hydrogens geom
_atom_sites_solution_primary direct
_atom_sites_solution_secondary difmap
_audit_creation_method SHELXL-97
_cell_angle_alpha 90.00
_cell_angle_beta 90.00
_cell_angle_gamma 90.00
_cell_formula_units_Z 4
_cell_length_a 13.7092(19)
_cell_length_b 18.865(3)
_cell_length_c 19.441(3)
_cell_measurement_reflns_used 16945
_cell_measurement_temperature 113(2)
_cell_measurement_theta_max 27.9
_cell_measurement_theta_min 1.5
_cell_volume 5027.9(13)
_computing_cell_refinement CrystalClear
_computing_data_collection CrystalClear
_computing_data_reduction CrystalClear
_computing_publication_material 'CrystalStructure 3.8'
_computing_structure_refinement 'SHELXL-97 (Sheldrick, 1997)'
_computing_structure_solution 'SHELXS-97 (Sheldrick, 1990)'
_diffrn_ambient_temperature 113(2)
_diffrn_detector_area_resol_mean 14.63
_diffrn_measured_fraction_theta_full 1.000
_diffrn_measured_fraction_theta_max 1.000
_diffrn_measurement_device_type 'Rigaku Saturn'
_diffrn_measurement_method '\w and \f scans'
_diffrn_radiation_monochromator multilayer
_diffrn_radiation_source 'rotating anode'
_diffrn_radiation_type MoK\a
_diffrn_radiation_wavelength 0.71075
_diffrn_reflns_av_R_equivalents 0.0479
_diffrn_reflns_av_sigmaI/netI 0.0511
_diffrn_reflns_limit_h_max 18
_diffrn_reflns_limit_h_min -17
_diffrn_reflns_limit_k_max 21
_diffrn_reflns_limit_k_min -24
_diffrn_reflns_limit_l_max 25
_diffrn_reflns_limit_l_min -25
_diffrn_reflns_number 52617
_diffrn_reflns_theta_full 27.86
_diffrn_reflns_theta_max 27.86
_diffrn_reflns_theta_min 1.50
_diffrn_standards_decay_% 0
_diffrn_standards_interval_count 0
_diffrn_standards_interval_time 0
_diffrn_standards_number 0
_exptl_absorpt_coefficient_mu 0.244
_exptl_absorpt_correction_T_max 0.9437
_exptl_absorpt_correction_T_min 0.9259
_exptl_absorpt_correction_type multi-scan
_exptl_absorpt_process_details CrystalClear
_exptl_crystal_colour red
_exptl_crystal_density_diffrn 1.202
_exptl_crystal_density_method 'not measured'
_exptl_crystal_description prism
_exptl_crystal_F_000 1948
_exptl_crystal_size_max 0.32
_exptl_crystal_size_mid 0.26
_exptl_crystal_size_min 0.24
_refine_diff_density_max 0.206
_refine_diff_density_min -0.264
_refine_diff_density_rms 0.040
_refine_ls_abs_structure_details 'Flack H D (1983), Acta Cryst. A39, 876-881'
_refine_ls_abs_structure_Flack 0.000(12)
_refine_ls_extinction_coef 0.00125(15)
_refine_ls_extinction_expression Fc^*^=kFc[1+0.001xFc^2^\l^3^/sin(2\q)]^-1/4^
_refine_ls_extinction_method SHELXL
_refine_ls_goodness_of_fit_ref 1.047
_refine_ls_hydrogen_treatment constr
_refine_ls_matrix_type full
_refine_ls_number_parameters 605
_refine_ls_number_reflns 11984
_refine_ls_number_restraints 0
_refine_ls_restrained_S_all 1.047
_refine_ls_R_factor_all 0.0421
_refine_ls_R_factor_gt 0.0384
_refine_ls_shift/su_max 0.001
_refine_ls_shift/su_mean 0.000
_refine_ls_structure_factor_coef Fsqd
_refine_ls_weighting_details 'calc w=1/[\s^2^(Fo^2^)+(0.0392P)^2^+0.0000P] where P=(Fo^2^+2Fc^2^)/3'
_refine_ls_weighting_scheme calc
_refine_ls_wR_factor_gt 0.0827
_refine_ls_wR_factor_ref 0.0844
_reflns_number_gt 11267
_reflns_number_total 11984
_reflns_threshold_expression >2sigma(I)
_cod_data_source_file C0DT01229G.TXT
_cod_data_source_block compound28
_cod_database_code 7014877

loop_
_symmetry_equiv_pos_as_xyz
'x, y, z'
'x+1/2, -y+1/2, -z'
'-x, y+1/2, -z+1/2'
'-x+1/2, -y, z+1/2'

loop_
_atom_site_label
_atom_site_type_symbol
_atom_site_fract_x
_atom_site_fract_y
_atom_site_fract_z
_atom_site_U_iso_or_equiv
_atom_site_adp_type
_atom_site_occupancy
_atom_site_symmetry_multiplicity
_atom_site_calc_flag
_atom_site_refinement_flags
_atom_site_disorder_assembly
_atom_site_disorder_group
V1 V 0.67724(2) 0.839464(14) 0.759268(14) 0.01677(7) Uani 1 1 d . . .
N1 N 0.57318(10) 0.77711(7) 0.70890(7) 0.0168(3) Uani 1 1 d . . .
N2 N 0.40645(11) 0.90333(8) 0.65923(8) 0.0231(3) Uani 1 1 d . . .
N3 N 0.82443(10) 0.83719(7) 0.78835(6) 0.0162(3) Uani 1 1 d . . .
N4 N 0.84593(11) 0.97639(7) 0.90181(8) 0.0235(3) Uani 1 1 d . . .
N5 N 0.68010(11) 0.92623(7) 0.71373(7) 0.0218(3) Uani 1 1 d . . .
N6 N 0.60193(11) 0.86793(8) 0.83485(8) 0.0237(3) Uani 1 1 d . . .
O1 O 0.72075(8) 0.78433(6) 0.66802(6) 0.0181(2) Uani 1 1 d . . .
O2 O 0.72978(8) 0.74754(6) 0.81312(6) 0.0197(3) Uani 1 1 d . . .
C1 C 0.39741(12) 0.75129(8) 0.68514(8) 0.0176(3) Uani 1 1 d . . .
C2 C 0.48088(12) 0.74755(9) 0.72714(8) 0.0174(3) Uani 1 1 d . . .
C3 C 0.47377(13) 0.71912(9) 0.79321(9) 0.0227(4) Uani 1 1 d . . .
H3 H 0.5303 0.7171 0.8214 0.027 Uiso 1 1 calc R . .
C4 C 0.38610(13) 0.69382(10) 0.81839(9) 0.0269(4) Uani 1 1 d . . .
H4 H 0.3825 0.6742 0.8633 0.032 Uiso 1 1 calc R . .
C5 C 0.30350(13) 0.69737(9) 0.77746(9) 0.0228(4) Uani 1 1 d . . .
H5 H 0.2432 0.6800 0.7947 0.027 Uiso 1 1 calc R . .
C6 C 0.30746(12) 0.72589(9) 0.71152(9) 0.0204(4) Uani 1 1 d . . .
C7 C 0.21401(13) 0.73338(10) 0.67149(10) 0.0278(4) Uani 1 1 d . . .
H7A H 0.1597 0.7148 0.6988 0.042 Uiso 1 1 calc R . .
H7B H 0.2191 0.7067 0.6284 0.042 Uiso 1 1 calc R . .
H7C H 0.2025 0.7835 0.6612 0.042 Uiso 1 1 calc R . .
C8 C 0.39832(12) 0.78150(9) 0.61365(9) 0.0194(4) Uani 1 1 d . . .
C9 C 0.39902(12) 0.85571(9) 0.60236(9) 0.0210(4) Uani 1 1 d . . .
C10 C 0.39463(14) 0.88088(10) 0.53481(10) 0.0279(4) Uani 1 1 d . . .
H10 H 0.3966 0.9305 0.5266 0.033 Uiso 1 1 calc R . .
C11 C 0.38753(14) 0.83487(11) 0.47973(9) 0.0310(4) Uani 1 1 d . . .
H11 H 0.3835 0.8530 0.4342 0.037 Uiso 1 1 calc R . .
C12 C 0.38622(13) 0.76293(11) 0.49056(9) 0.0288(4) Uani 1 1 d . . .
H12 H 0.3817 0.7316 0.4524 0.035 Uiso 1 1 calc R . .
C13 C 0.39147(12) 0.73536(10) 0.55719(9) 0.0235(4) Uani 1 1 d . . .
C14 C 0.38863(14) 0.65549(10) 0.56669(10) 0.0308(4) Uani 1 1 d . . .
H14A H 0.3232 0.6411 0.5814 0.046 Uiso 1 1 calc R . .
H14B H 0.4362 0.6416 0.6018 0.046 Uiso 1 1 calc R . .
H14C H 0.4047 0.6322 0.5231 0.046 Uiso 1 1 calc R . .
C15 C 0.63895(12) 0.75125(9) 0.66590(8) 0.0171(3) Uani 1 1 d . . .
C16 C 0.63166(12) 0.68869(9) 0.61926(9) 0.0188(4) Uani 1 1 d . . .
C17 C 0.63151(12) 0.69969(9) 0.54754(9) 0.0204(4) Uani 1 1 d . . .
C18 C 0.63610(13) 0.64113(10) 0.50461(9) 0.0242(4) Uani 1 1 d . . .
H18 H 0.6347 0.6482 0.4562 0.029 Uiso 1 1 calc R . .
C19 C 0.64272(13) 0.57224(10) 0.53009(10) 0.0267(4) Uani 1 1 d . . .
C20 C 0.64366(13) 0.56334(9) 0.60099(10) 0.0250(4) Uani 1 1 d . . .
H20 H 0.6484 0.5167 0.6192 0.030 Uiso 1 1 calc R . .
C21 C 0.63792(12) 0.61988(9) 0.64608(9) 0.0213(4) Uani 1 1 d . . .
C22 C 0.63015(13) 0.77352(9) 0.51817(9) 0.0238(4) Uani 1 1 d . . .
H22A H 0.6959 0.7937 0.5202 0.036 Uiso 1 1 calc R . .
H22B H 0.5854 0.8031 0.5450 0.036 Uiso 1 1 calc R . .
H22C H 0.6082 0.7718 0.4702 0.036 Uiso 1 1 calc R . .
C23 C 0.65166(17) 0.50942(11) 0.48219(11) 0.0402(5) Uani 1 1 d . . .
H23A H 0.5868 0.4893 0.4737 0.060 Uiso 1 1 calc R . .
H23B H 0.6935 0.4734 0.5033 0.060 Uiso 1 1 calc R . .
H23C H 0.6804 0.5248 0.4385 0.060 Uiso 1 1 calc R . .
C24 C 0.64138(15) 0.60707(9) 0.72283(9) 0.0285(4) Uani 1 1 d . . .
H24A H 0.5748 0.6048 0.7410 0.043 Uiso 1 1 calc R . .
H24B H 0.6766 0.6459 0.7452 0.043 Uiso 1 1 calc R . .
H24C H 0.6750 0.5622 0.7321 0.043 Uiso 1 1 calc R . .
C25 C 0.32205(15) 0.90425(10) 0.70536(10) 0.0310(4) Uani 1 1 d . . .
H25A H 0.2643 0.9200 0.6799 0.047 Uiso 1 1 calc R . .
H25B H 0.3346 0.9369 0.7436 0.047 Uiso 1 1 calc R . .
H25C H 0.3108 0.8565 0.7235 0.047 Uiso 1 1 calc R . .
C26 C 0.43260(15) 0.97632(10) 0.64107(11) 0.0336(5) Uani 1 1 d . . .
H26A H 0.4878 0.9758 0.6090 0.050 Uiso 1 1 calc R . .
H26B H 0.4509 1.0023 0.6828 0.050 Uiso 1 1 calc R . .
H26C H 0.3766 0.9996 0.6193 0.050 Uiso 1 1 calc R . .
C27 C 0.97825(12) 0.90730(9) 0.80602(9) 0.0184(3) Uani 1 1 d . . .
C28 C 0.90852(11) 0.87404(8) 0.76396(9) 0.0166(3) Uani 1 1 d . . .
C29 C 0.91570(12) 0.88049(9) 0.69214(9) 0.0202(4) Uani 1 1 d . . .
H29 H 0.8704 0.8562 0.6637 0.024 Uiso 1 1 calc R . .
C30 C 0.98729(13) 0.92139(10) 0.66239(9) 0.0254(4) Uani 1 1 d . . .
H30 H 0.9919 0.9247 0.6137 0.030 Uiso 1 1 calc R . .
C31 C 1.05268(13) 0.95777(9) 0.70368(10) 0.0241(4) Uani 1 1 d . . .
H31 H 1.0999 0.9879 0.6831 0.029 Uiso 1 1 calc R . .
C32 C 1.05017(13) 0.95071(9) 0.77495(9) 0.0222(4) Uani 1 1 d . . .
C33 C 1.12437(14) 0.99082(10) 0.81778(10) 0.0296(4) Uani 1 1 d . . .
H33A H 1.1807 0.9602 0.8268 0.044 Uiso 1 1 calc R . .
H33B H 1.0946 1.0050 0.8615 0.044 Uiso 1 1 calc R . .
H33C H 1.1457 1.0331 0.7927 0.044 Uiso 1 1 calc R . .
C34 C 0.98428(13) 0.89667(9) 0.88278(9) 0.0202(4) Uani 1 1 d . . .
C35 C 0.92170(13) 0.93212(9) 0.92859(9) 0.0219(4) Uani 1 1 d . . .
C36 C 0.93472(14) 0.92359(9) 0.99950(9) 0.0267(4) Uani 1 1 d . . .
H36 H 0.8926 0.9473 1.0307 0.032 Uiso 1 1 calc R . .
C37 C 1.00869(15) 0.88072(10) 1.02446(10) 0.0313(5) Uani 1 1 d . . .
H37 H 1.0172 0.8754 1.0727 0.038 Uiso 1 1 calc R . .
C38 C 1.07005(14) 0.84574(10) 0.97982(9) 0.0282(4) Uani 1 1 d . . .
H38 H 1.1203 0.8162 0.9975 0.034 Uiso 1 1 calc R . .
C39 C 1.05913(13) 0.85324(9) 0.90858(9) 0.0242(4) Uani 1 1 d . . .
C40 C 1.12802(14) 0.81317(10) 0.86165(10) 0.0298(4) Uani 1 1 d . . .
H40A H 1.1793 0.8452 0.8454 0.045 Uiso 1 1 calc R . .
H40B H 1.0917 0.7946 0.8222 0.045 Uiso 1 1 calc R . .
H40C H 1.1576 0.7738 0.8870 0.045 Uiso 1 1 calc R . .
C41 C 0.81760(13) 0.77129(8) 0.81008(8) 0.0174(3) Uani 1 1 d . . .
C42 C 0.89921(12) 0.72318(8) 0.83093(8) 0.0172(3) Uani 1 1 d . . .
C43 C 0.95547(13) 0.68727(9) 0.78167(9) 0.0194(4) Uani 1 1 d . . .
C44 C 1.02705(13) 0.64022(9) 0.80412(9) 0.0211(4) Uani 1 1 d . . .
H44 H 1.0650 0.6156 0.7710 0.025 Uiso 1 1 calc R . .
C45 C 1.04448(14) 0.62835(9) 0.87361(9) 0.0239(4) Uani 1 1 d . . .
C46 C 0.98491(13) 0.66253(9) 0.92099(9) 0.0235(4) Uani 1 1 d . . .
H46 H 0.9945 0.6535 0.9686 0.028 Uiso 1 1 calc R . .
C47 C 0.91178(13) 0.70939(9) 0.90138(8) 0.0196(4) Uani 1 1 d . . .
C48 C 0.93864(14) 0.69805(10) 0.70517(9) 0.0252(4) Uani 1 1 d . . .
H48A H 0.8691 0.7065 0.6967 0.038 Uiso 1 1 calc R . .
H48B H 0.9595 0.6556 0.6801 0.038 Uiso 1 1 calc R . .
H48C H 0.9764 0.7390 0.6893 0.038 Uiso 1 1 calc R . .
C49 C 1.12539(15) 0.58047(10) 0.89729(10) 0.0332(5) Uani 1 1 d . . .
H49A H 1.1837 0.6088 0.9070 0.050 Uiso 1 1 calc R . .
H49B H 1.1402 0.5459 0.8612 0.050 Uiso 1 1 calc R . .
H49C H 1.1051 0.5555 0.9391 0.050 Uiso 1 1 calc R . .
C50 C 0.84721(13) 0.74303(10) 0.95485(9) 0.0260(4) Uani 1 1 d . . .
H50A H 0.8408 0.7938 0.9452 0.039 Uiso 1 1 calc R . .
H50B H 0.8762 0.7364 1.0005 0.039 Uiso 1 1 calc R . .
H50C H 0.7827 0.7208 0.9536 0.039 Uiso 1 1 calc R . .
C51 C 0.88042(15) 1.04499(9) 0.87605(11) 0.0326(5) Uani 1 1 d . . .
H51A H 0.9050 1.0734 0.9145 0.049 Uiso 1 1 calc R . .
H51B H 0.8264 1.0701 0.8538 0.049 Uiso 1 1 calc R . .
H51C H 0.9329 1.0373 0.8426 0.049 Uiso 1 1 calc R . .
C52 C 0.76263(15) 0.98632(11) 0.94729(11) 0.0344(5) Uani 1 1 d . . .
H52A H 0.7427 0.9404 0.9662 0.052 Uiso 1 1 calc R . .
H52B H 0.7084 1.0070 0.9213 0.052 Uiso 1 1 calc R . .
H52C H 0.7808 1.0182 0.9849 0.052 Uiso 1 1 calc R . .
C53 C 0.68383(15) 0.93524(10) 0.63937(9) 0.0277(4) Uani 1 1 d . . .
H53A H 0.6519 0.9798 0.6267 0.042 Uiso 1 1 calc R . .
H53B H 0.6501 0.8956 0.6171 0.042 Uiso 1 1 calc R . .
H53C H 0.7520 0.9363 0.6243 0.042 Uiso 1 1 calc R . .
C54 C 0.70659(16) 0.99141(10) 0.74943(10) 0.0357(5) Uani 1 1 d . . .
H54A H 0.7730 1.0052 0.7365 0.054 Uiso 1 1 calc R . .
H54B H 0.7035 0.9836 0.7992 0.054 Uiso 1 1 calc R . .
H54C H 0.6611 1.0292 0.7366 0.054 Uiso 1 1 calc R . .
C55 C 0.52165(16) 0.91817(11) 0.82997(11) 0.0410(5) Uani 1 1 d . . .
H55A H 0.4596 0.8929 0.8352 0.061 Uiso 1 1 calc R . .
H55B H 0.5234 0.9416 0.7850 0.061 Uiso 1 1 calc R . .
H55C H 0.5279 0.9538 0.8664 0.061 Uiso 1 1 calc R . .
C56 C 0.59887(15) 0.83326(12) 0.90197(9) 0.0355(5) Uani 1 1 d . . .
H56A H 0.6085 0.8687 0.9382 0.053 Uiso 1 1 calc R . .
H56B H 0.6507 0.7976 0.9046 0.053 Uiso 1 1 calc R . .
H56C H 0.5354 0.8102 0.9081 0.053 Uiso 1 1 calc R . .

loop_
_atom_site_aniso_label
_atom_site_aniso_U_11
_atom_site_aniso_U_22
_atom_site_aniso_U_33
_atom_site_aniso_U_23
_atom_site_aniso_U_13
_atom_site_aniso_U_12
V1 0.01405(13) 0.01982(14) 0.01646(13) 0.00083(11) 0.00102(11) -0.00046(12)
N1 0.0133(7) 0.0204(7) 0.0166(7) 0.0014(6) 0.0011(5) -0.0008(6)
N2 0.0202(8) 0.0237(8) 0.0254(8) 0.0006(7) 0.0047(6) 0.0016(6)
N3 0.0134(6) 0.0188(7) 0.0163(6) -0.0003(6) 0.0004(5) -0.0005(6)
N4 0.0231(8) 0.0223(8) 0.0250(8) -0.0020(6) 0.0071(6) 0.0000(6)
N5 0.0207(7) 0.0214(8) 0.0232(7) 0.0023(6) -0.0006(6) 0.0002(7)
N6 0.0192(8) 0.0292(8) 0.0227(7) -0.0024(7) 0.0054(6) 0.0015(6)
O1 0.0143(6) 0.0232(6) 0.0169(5) 0.0020(5) 0.0013(5) -0.0026(5)
O2 0.0173(6) 0.0249(6) 0.0170(6) 0.0036(5) 0.0001(5) -0.0028(5)
C1 0.0156(8) 0.0180(8) 0.0191(8) -0.0019(7) 0.0001(7) -0.0004(7)
C2 0.0139(8) 0.0187(8) 0.0196(8) -0.0005(7) 0.0027(6) -0.0004(7)
C3 0.0182(9) 0.0275(10) 0.0224(9) 0.0040(8) -0.0009(7) -0.0001(7)
C4 0.0252(10) 0.0319(10) 0.0238(9) 0.0081(8) 0.0057(8) 0.0000(8)
C5 0.0171(9) 0.0240(9) 0.0271(9) 0.0027(7) 0.0052(7) -0.0036(7)
C6 0.0164(9) 0.0203(9) 0.0244(8) -0.0019(7) 0.0018(7) -0.0006(7)
C7 0.0165(9) 0.0364(11) 0.0307(10) 0.0025(9) -0.0003(8) -0.0042(8)
C8 0.0108(8) 0.0290(10) 0.0184(8) 0.0010(7) -0.0008(6) 0.0005(7)
C9 0.0154(8) 0.0268(10) 0.0209(8) 0.0011(7) 0.0028(7) 0.0015(7)
C10 0.0231(10) 0.0324(10) 0.0281(10) 0.0066(8) 0.0033(8) 0.0045(8)
C11 0.0240(10) 0.0516(13) 0.0176(8) 0.0062(9) 0.0019(7) 0.0044(9)
C12 0.0192(9) 0.0476(13) 0.0195(9) -0.0069(8) -0.0018(7) -0.0005(9)
C13 0.0131(8) 0.0348(10) 0.0225(9) -0.0033(8) 0.0025(7) -0.0016(8)
C14 0.0243(10) 0.0359(11) 0.0323(10) -0.0108(9) 0.0009(8) -0.0068(9)
C15 0.0165(8) 0.0192(8) 0.0155(7) 0.0057(7) -0.0020(6) 0.0007(7)
C16 0.0134(8) 0.0219(9) 0.0212(8) 0.0001(7) 0.0015(7) 0.0001(7)
C17 0.0117(8) 0.0276(10) 0.0218(8) -0.0002(7) 0.0024(7) -0.0008(7)
C18 0.0199(9) 0.0326(11) 0.0202(8) -0.0046(8) 0.0004(7) 0.0004(8)
C19 0.0219(9) 0.0288(10) 0.0294(10) -0.0083(8) -0.0016(8) 0.0010(8)
C20 0.0199(9) 0.0208(9) 0.0343(10) -0.0026(8) -0.0017(8) 0.0014(7)
C21 0.0181(8) 0.0210(9) 0.0248(9) 0.0010(7) 0.0017(7) -0.0007(7)
C22 0.0216(9) 0.0310(10) 0.0188(8) 0.0033(8) 0.0025(7) 0.0008(8)
C23 0.0463(14) 0.0355(12) 0.0387(12) -0.0123(10) -0.0067(10) 0.0036(10)
C24 0.0374(11) 0.0212(9) 0.0270(10) 0.0053(8) 0.0013(8) 0.0027(8)
C25 0.0313(10) 0.0295(10) 0.0323(10) -0.0026(8) 0.0105(9) 0.0039(9)
C26 0.0340(11) 0.0258(10) 0.0410(12) 0.0001(9) 0.0077(10) 0.0001(9)
C27 0.0174(8) 0.0188(9) 0.0190(8) -0.0009(7) 0.0024(7) 0.0011(7)
C28 0.0141(8) 0.0166(8) 0.0192(8) -0.0002(7) 0.0014(7) 0.0006(6)
C29 0.0177(8) 0.0239(9) 0.0191(8) -0.0008(7) 0.0011(7) -0.0002(7)
C30 0.0239(9) 0.0329(10) 0.0193(8) 0.0049(8) 0.0047(7) 0.0018(8)
C31 0.0199(9) 0.0257(10) 0.0266(9) 0.0042(8) 0.0068(8) -0.0026(8)
C32 0.0179(9) 0.0214(9) 0.0273(10) -0.0013(7) 0.0032(7) -0.0024(7)
C33 0.0252(10) 0.0324(11) 0.0314(10) -0.0024(9) 0.0031(8) -0.0090(8)
C34 0.0212(9) 0.0204(9) 0.0189(8) -0.0042(7) 0.0008(7) -0.0060(7)
C35 0.0226(9) 0.0206(9) 0.0226(9) -0.0022(7) 0.0017(7) -0.0061(7)
C36 0.0304(10) 0.0276(10) 0.0222(9) -0.0054(8) 0.0025(8) -0.0045(8)
C37 0.0388(12) 0.0347(11) 0.0203(9) -0.0005(8) -0.0043(8) -0.0074(9)
C38 0.0283(10) 0.0267(10) 0.0296(10) 0.0007(8) -0.0081(8) -0.0013(8)
C39 0.0212(9) 0.0249(10) 0.0267(9) -0.0027(8) -0.0029(7) -0.0034(8)
C40 0.0219(10) 0.0303(10) 0.0373(11) -0.0033(9) -0.0047(8) 0.0026(8)
C41 0.0190(8) 0.0225(9) 0.0106(7) -0.0011(6) -0.0003(7) -0.0014(7)
C42 0.0158(8) 0.0177(8) 0.0181(8) 0.0015(7) 0.0000(7) -0.0021(7)
C43 0.0187(8) 0.0220(9) 0.0173(8) -0.0010(7) -0.0031(7) -0.0007(7)
C44 0.0223(9) 0.0202(9) 0.0207(8) -0.0016(7) -0.0001(7) 0.0014(7)
C45 0.0250(9) 0.0199(9) 0.0267(9) 0.0002(7) -0.0068(8) 0.0018(8)
C46 0.0276(9) 0.0249(9) 0.0180(8) 0.0031(8) -0.0046(7) -0.0016(8)
C47 0.0210(9) 0.0200(9) 0.0178(8) 0.0008(7) -0.0013(7) -0.0020(7)
C48 0.0244(10) 0.0317(10) 0.0194(9) -0.0029(8) 0.0010(7) 0.0062(8)
C49 0.0334(11) 0.0348(11) 0.0314(10) 0.0013(9) -0.0063(9) 0.0109(9)
C50 0.0271(10) 0.0336(10) 0.0174(8) 0.0014(8) -0.0005(7) 0.0009(8)
C51 0.0357(12) 0.0224(10) 0.0398(11) 0.0002(9) 0.0044(9) 0.0002(9)
C52 0.0302(11) 0.0407(11) 0.0323(11) -0.0057(9) 0.0093(9) 0.0025(9)
C53 0.0327(10) 0.0256(9) 0.0248(9) 0.0064(8) -0.0063(9) -0.0008(9)
C54 0.0520(13) 0.0264(10) 0.0287(10) -0.0007(9) 0.0001(10) -0.0050(9)
C55 0.0325(11) 0.0475(13) 0.0430(12) 0.0043(10) 0.0131(10) 0.0161(10)
C56 0.0325(11) 0.0532(13) 0.0209(9) -0.0015(9) 0.0065(8) 0.0031(10)

loop_
_atom_type_symbol
_atom_type_description
_atom_type_scat_dispersion_real
_atom_type_scat_dispersion_imag
_atom_type_scat_source
C C 0.0033 0.0016 'International Tables Vol C Tables 4.2.6.8 and 6.1.1.4'
H H 0.0000 0.0000 'International Tables Vol C Tables 4.2.6.8 and 6.1.1.4'
N N 0.0061 0.0033 'International Tables Vol C Tables 4.2.6.8 and 6.1.1.4'
O O 0.0106 0.0060 'International Tables Vol C Tables 4.2.6.8 and 6.1.1.4'
V V 0.3005 0.5294 'International Tables Vol C Tables 4.2.6.8 and 6.1.1.4'

loop_
_geom_angle_atom_site_label_1
_geom_angle_atom_site_label_2
_geom_angle_atom_site_label_3
_geom_angle
_geom_angle_site_symmetry_1
_geom_angle_site_symmetry_3
_geom_angle_publ_flag
N5 V1 N6 97.61(7) . . ?
N5 V1 N1 106.63(6) . . ?
N6 V1 N1 98.76(6) . . ?
N5 V1 N3 97.24(6) . . ?
N6 V1 N3 108.95(6) . . ?
N1 V1 N3 140.46(5) . . ?
N5 V1 O1 91.56(5) . . ?
N6 V1 O1 160.40(6) . . ?
N1 V1 O1 61.91(5) . . ?
N3 V1 O1 86.87(5) . . ?
N5 V1 O2 159.05(6) . . ?
N6 V1 O2 91.94(6) . . ?
N1 V1 O2 90.16(5) . . ?
N3 V1 O2 61.94(5) . . ?
O1 V1 O2 85.31(5) . . ?
N5 V1 C41 128.32(6) . . ?
N6 V1 C41 105.07(6) . . ?
N1 V1 C41 114.69(5) . . ?
N3 V1 C41 31.52(5) . . ?
O1 V1 C41 82.18(5) . . ?
O2 V1 C41 30.73(5) . . ?
N5 V1 C15 104.05(6) . . ?
N6 V1 C15 129.76(6) . . ?
N1 V1 C15 31.66(5) . . ?
N3 V1 C15 112.44(5) . . ?
O1 V1 C15 30.66(5) . . ?
O2 V1 C15 83.56(5) . . ?
C41 V1 C15 96.01(5) . . ?
C15 N1 C2 128.11(14) . . ?
C15 N1 V1 92.19(10) . . ?
C2 N1 V1 135.05(11) . . ?
C9 N2 C25 115.17(15) . . ?
C9 N2 C26 114.95(15) . . ?
C25 N2 C26 109.25(14) . . ?
C41 N3 C28 128.61(14) . . ?
C41 N3 V1 92.15(10) . . ?
C28 N3 V1 132.69(10) . . ?
C35 N4 C52 115.04(15) . . ?
C35 N4 C51 113.92(15) . . ?
C52 N4 C51 110.29(15) . . ?
C53 N5 C54 111.44(14) . . ?
C53 N5 V1 125.13(11) . . ?
C54 N5 V1 121.36(12) . . ?
C55 N6 C56 109.16(15) . . ?
C55 N6 V1 123.51(13) . . ?
C56 N6 V1 126.01(12) . . ?
C15 O1 V1 91.11(10) . . ?
C41 O2 V1 90.58(9) . . ?
C2 C1 C6 118.68(15) . . ?
C2 C1 C8 123.30(15) . . ?
C6 C1 C8 118.02(15) . . ?
C3 C2 C1 119.77(15) . . ?
C3 C2 N1 116.16(15) . . ?
C1 C2 N1 123.84(14) . . ?
C4 C3 C2 121.28(17) . . ?
C4 C3 H3 119.4 . . ?
C2 C3 H3 119.4 . . ?
C3 C4 C5 119.37(16) . . ?
C3 C4 H4 120.3 . . ?
C5 C4 H4 120.3 . . ?
C4 C5 C6 121.06(16) . . ?
C4 C5 H5 119.5 . . ?
C6 C5 H5 119.5 . . ?
C5 C6 C1 119.84(16) . . ?
C5 C6 C7 118.64(16) . . ?
C1 C6 C7 121.40(15) . . ?
C6 C7 H7A 109.5 . . ?
C6 C7 H7B 109.5 . . ?
H7A C7 H7B 109.5 . . ?
C6 C7 H7C 109.5 . . ?
H7A C7 H7C 109.5 . . ?
H7B C7 H7C 109.5 . . ?
C13 C8 C9 119.46(16) . . ?
C13 C8 C1 119.19(15) . . ?
C9 C8 C1 121.20(15) . . ?
C10 C9 C8 118.74(16) . . ?
C10 C9 N2 121.11(16) . . ?
C8 C9 N2 120.13(15) . . ?
C11 C10 C9 121.18(17) . . ?
C11 C10 H10 119.4 . . ?
C9 C10 H10 119.4 . . ?
C12 C11 C10 120.19(17) . . ?
C12 C11 H11 119.9 . . ?
C10 C11 H11 119.9 . . ?
C11 C12 C13 120.60(17) . . ?
C11 C12 H12 119.7 . . ?
C13 C12 H12 119.7 . . ?
C12 C13 C8 119.82(17) . . ?
C12 C13 C14 118.72(16) . . ?
C8 C13 C14 121.45(16) . . ?
C13 C14 H14A 109.5 . . ?
C13 C14 H14B 109.5 . . ?
H14A C14 H14B 109.5 . . ?
C13 C14 H14C 109.5 . . ?
H14A C14 H14C 109.5 . . ?
H14B C14 H14C 109.5 . . ?
O1 C15 N1 113.32(15) . . ?
O1 C15 C16 117.55(14) . . ?
N1 C15 C16 129.07(15) . . ?
O1 C15 V1 58.23(8) . . ?
N1 C15 V1 56.14(9) . . ?
C16 C15 V1 167.19(12) . . ?
C21 C16 C17 120.30(16) . . ?
C21 C16 C15 120.17(15) . . ?
C17 C16 C15 119.00(15) . . ?
C18 C17 C16 118.57(16) . . ?
C18 C17 C22 120.64(16) . . ?
C16 C17 C22 120.75(15) . . ?
C17 C18 C19 122.15(17) . . ?
C17 C18 H18 118.9 . . ?
C19 C18 H18 118.9 . . ?
C20 C19 C18 117.79(17) . . ?
C20 C19 C23 121.04(18) . . ?
C18 C19 C23 121.15(17) . . ?
C21 C20 C19 122.36(17) . . ?
C21 C20 H20 118.8 . . ?
C19 C20 H20 118.8 . . ?
C20 C21 C16 118.82(16) . . ?
C20 C21 C24 120.02(16) . . ?
C16 C21 C24 121.13(15) . . ?
C17 C22 H22A 109.5 . . ?
C17 C22 H22B 109.5 . . ?
H22A C22 H22B 109.5 . . ?
C17 C22 H22C 109.5 . . ?
H22A C22 H22C 109.5 . . ?
H22B C22 H22C 109.5 . . ?
C19 C23 H23A 109.5 . . ?
C19 C23 H23B 109.5 . . ?
H23A C23 H23B 109.5 . . ?
C19 C23 H23C 109.5 . . ?
H23A C23 H23C 109.5 . . ?
H23B C23 H23C 109.5 . . ?
C21 C24 H24A 109.5 . . ?
C21 C24 H24B 109.5 . . ?
H24A C24 H24B 109.5 . . ?
C21 C24 H24C 109.5 . . ?
H24A C24 H24C 109.5 . . ?
H24B C24 H24C 109.5 . . ?
N2 C25 H25A 109.5 . . ?
N2 C25 H25B 109.5 . . ?
H25A C25 H25B 109.5 . . ?
N2 C25 H25C 109.5 . . ?
H25A C25 H25C 109.5 . . ?
H25B C25 H25C 109.5 . . ?
N2 C26 H26A 109.5 . . ?
N2 C26 H26B 109.5 . . ?
H26A C26 H26B 109.5 . . ?
N2 C26 H26C 109.5 . . ?
H26A C26 H26C 109.5 . . ?
H26B C26 H26C 109.5 . . ?
C28 C27 C32 118.90(15) . . ?
C28 C27 C34 123.61(15) . . ?
C32 C27 C34 117.42(15) . . ?
C29 C28 C27 119.46(16) . . ?
C29 C28 N3 115.40(14) . . ?
C27 C28 N3 124.99(15) . . ?
C30 C29 C28 121.09(17) . . ?
C30 C29 H29 119.5 . . ?
C28 C29 H29 119.5 . . ?
C29 C30 C31 119.72(17) . . ?
C29 C30 H30 120.1 . . ?
C31 C30 H30 120.1 . . ?
C30 C31 C32 120.88(17) . . ?
C30 C31 H31 119.6 . . ?
C32 C31 H31 119.6 . . ?
C31 C32 C27 119.78(16) . . ?
C31 C32 C33 118.81(17) . . ?
C27 C32 C33 121.41(16) . . ?
C32 C33 H33A 109.5 . . ?
C32 C33 H33B 109.5 . . ?
H33A C33 H33B 109.5 . . ?
C32 C33 H33C 109.5 . . ?
H33A C33 H33C 109.5 . . ?
H33B C33 H33C 109.5 . . ?
C39 C34 C35 119.78(16) . . ?
C39 C34 C27 118.08(15) . . ?
C35 C34 C27 122.02(16) . . ?
C36 C35 C34 119.44(17) . . ?
C36 C35 N4 121.22(16) . . ?
C34 C35 N4 119.34(16) . . ?
C37 C36 C35 120.39(17) . . ?
C37 C36 H36 119.8 . . ?
C35 C36 H36 119.8 . . ?
C38 C37 C36 120.42(18) . . ?
C38 C37 H37 119.8 . . ?
C36 C37 H37 119.8 . . ?
C37 C38 C39 120.64(18) . . ?
C37 C38 H38 119.7 . . ?
C39 C38 H38 119.7 . . ?
C38 C39 C34 119.33(17) . . ?
C38 C39 C40 118.59(17) . . ?
C34 C39 C40 122.07(16) . . ?
C39 C40 H40A 109.5 . . ?
C39 C40 H40B 109.5 . . ?
H40A C40 H40B 109.5 . . ?
C39 C40 H40C 109.5 . . ?
H40A C40 H40C 109.5 . . ?
H40B C40 H40C 109.5 . . ?
O2 C41 N3 114.23(15) . . ?
O2 C41 C42 118.43(14) . . ?
N3 C41 C42 127.33(15) . . ?
O2 C41 V1 58.69(8) . . ?
N3 C41 V1 56.34(9) . . ?
C42 C41 V1 171.09(11) . . ?
C43 C42 C47 120.55(15) . . ?
C43 C42 C41 121.24(15) . . ?
C47 C42 C41 117.91(14) . . ?
C44 C43 C42 118.73(15) . . ?
C44 C43 C48 119.94(15) . . ?
C42 C43 C48 121.33(16) . . ?
C45 C44 C43 121.88(16) . . ?
C45 C44 H44 119.1 . . ?
C43 C44 H44 119.1 . . ?
C46 C45 C44 117.93(16) . . ?
C46 C45 C49 120.64(16) . . ?
C44 C45 C49 121.43(17) . . ?
C45 C46 C47 122.49(16) . . ?
C45 C46 H46 118.8 . . ?
C47 C46 H46 118.8 . . ?
C46 C47 C42 118.28(15) . . ?
C46 C47 C50 120.18(15) . . ?
C42 C47 C50 121.54(15) . . ?
C43 C48 H48A 109.5 . . ?
C43 C48 H48B 109.5 . . ?
H48A C48 H48B 109.5 . . ?
C43 C48 H48C 109.5 . . ?
H48A C48 H48C 109.5 . . ?
H48B C48 H48C 109.5 . . ?
C45 C49 H49A 109.5 . . ?
C45 C49 H49B 109.5 . . ?
H49A C49 H49B 109.5 . . ?
C45 C49 H49C 109.5 . . ?
H49A C49 H49C 109.5 . . ?
H49B C49 H49C 109.5 . . ?
C47 C50 H50A 109.5 . . ?
C47 C50 H50B 109.5 . . ?
H50A C50 H50B 109.5 . . ?
C47 C50 H50C 109.5 . . ?
H50A C50 H50C 109.5 . . ?
H50B C50 H50C 109.5 . . ?
N4 C51 H51A 109.5 . . ?
N4 C51 H51B 109.5 . . ?
H51A C51 H51B 109.5 . . ?
N4 C51 H51C 109.5 . . ?
H51A C51 H51C 109.5 . . ?
H51B C51 H51C 109.5 . . ?
N4 C52 H52A 109.5 . . ?
N4 C52 H52B 109.5 . . ?
H52A C52 H52B 109.5 . . ?
N4 C52 H52C 109.5 . . ?
H52A C52 H52C 109.5 . . ?
H52B C52 H52C 109.5 . . ?
N5 C53 H53A 109.5 . . ?
N5 C53 H53B 109.5 . . ?
H53A C53 H53B 109.5 . . ?
N5 C53 H53C 109.5 . . ?
H53A C53 H53C 109.5 . . ?
H53B C53 H53C 109.5 . . ?
N5 C54 H54A 109.5 . . ?
N5 C54 H54B 109.5 . . ?
H54A C54 H54B 109.5 . . ?
N5 C54 H54C 109.5 . . ?
H54A C54 H54C 109.5 . . ?
H54B C54 H54C 109.5 . . ?
N6 C55 H55A 109.5 . . ?
N6 C55 H55B 109.5 . . ?
H55A C55 H55B 109.5 . . ?
N6 C55 H55C 109.5 . . ?
H55A C55 H55C 109.5 . . ?
H55B C55 H55C 109.5 . . ?
N6 C56 H56A 109.5 . . ?
N6 C56 H56B 109.5 . . ?
H56A C56 H56B 109.5 . . ?
N6 C56 H56C 109.5 . . ?
H56A C56 H56C 109.5 . . ?
H56B C56 H56C 109.5 . . ?

loop_
_geom_bond_atom_site_label_1
_geom_bond_atom_site_label_2
_geom_bond_distance
_geom_bond_site_symmetry_2
_geom_bond_publ_flag
V1 N5 1.8614(14) . ?
V1 N6 1.8745(14) . ?
V1 N1 2.0924(14) . ?
V1 N3 2.0959(14) . ?
V1 O1 2.1411(12) . ?
V1 O2 2.1499(12) . ?
V1 C41 2.5163(17) . ?
V1 C15 2.5178(17) . ?
N1 C15 1.323(2) . ?
N1 C2 1.428(2) . ?
N2 C9 1.428(2) . ?
N2 C25 1.464(2) . ?
N2 C26 1.466(2) . ?
N3 C41 1.316(2) . ?
N3 C28 1.427(2) . ?
N4 C35 1.431(2) . ?
N4 C52 1.456(2) . ?
N4 C51 1.466(2) . ?
N5 C53 1.456(2) . ?
N5 C54 1.458(2) . ?
N6 C55 1.455(2) . ?
N6 C56 1.460(2) . ?
O1 C15 1.2840(19) . ?
O2 C41 1.286(2) . ?
C1 C2 1.408(2) . ?
C1 C6 1.419(2) . ?
C1 C8 1.502(2) . ?
C2 C3 1.395(2) . ?
C3 C4 1.383(2) . ?
C3 H3 0.9500 . ?
C4 C5 1.386(3) . ?
C4 H4 0.9500 . ?
C5 C6 1.391(2) . ?
C5 H5 0.9500 . ?
C6 C7 1.506(2) . ?
C7 H7A 0.9800 . ?
C7 H7B 0.9800 . ?
C7 H7C 0.9800 . ?
C8 C13 1.404(2) . ?
C8 C9 1.417(3) . ?
C9 C10 1.398(2) . ?
C10 C11 1.382(3) . ?
C10 H10 0.9500 . ?
C11 C12 1.374(3) . ?
C11 H11 0.9500 . ?
C12 C13 1.398(2) . ?
C12 H12 0.9500 . ?
C13 C14 1.518(3) . ?
C14 H14A 0.9800 . ?
C14 H14B 0.9800 . ?
C14 H14C 0.9800 . ?
C15 C16 1.492(2) . ?
C16 C21 1.402(2) . ?
C16 C17 1.410(2) . ?
C17 C18 1.386(2) . ?
C17 C22 1.505(2) . ?
C18 C19 1.394(3) . ?
C18 H18 0.9500 . ?
C19 C20 1.389(3) . ?
C19 C23 1.512(3) . ?
C20 C21 1.383(2) . ?
C20 H20 0.9500 . ?
C21 C24 1.512(2) . ?
C22 H22A 0.9800 . ?
C22 H22B 0.9800 . ?
C22 H22C 0.9800 . ?
C23 H23A 0.9800 . ?
C23 H23B 0.9800 . ?
C23 H23C 0.9800 . ?
C24 H24A 0.9800 . ?
C24 H24B 0.9800 . ?
C24 H24C 0.9800 . ?
C25 H25A 0.9800 . ?
C25 H25B 0.9800 . ?
C25 H25C 0.9800 . ?
C26 H26A 0.9800 . ?
C26 H26B 0.9800 . ?
C26 H26C 0.9800 . ?
C27 C28 1.406(2) . ?
C27 C32 1.417(2) . ?
C27 C34 1.508(2) . ?
C28 C29 1.405(2) . ?
C29 C30 1.376(2) . ?
C29 H29 0.9500 . ?
C30 C31 1.385(3) . ?
C30 H30 0.9500 . ?
C31 C32 1.392(2) . ?
C31 H31 0.9500 . ?
C32 C33 1.517(3) . ?
C33 H33A 0.9800 . ?
C33 H33B 0.9800 . ?
C33 H33C 0.9800 . ?
C34 C39 1.406(2) . ?
C34 C35 1.406(2) . ?
C35 C36 1.399(2) . ?
C36 C37 1.385(3) . ?
C36 H36 0.9500 . ?
C37 C38 1.377(3) . ?
C37 H37 0.9500 . ?
C38 C39 1.400(2) . ?
C38 H38 0.9500 . ?
C39 C40 1.515(3) . ?
C40 H40A 0.9800 . ?
C40 H40B 0.9800 . ?
C40 H40C 0.9800 . ?
C41 C42 1.497(2) . ?
C42 C43 1.404(2) . ?
C42 C47 1.405(2) . ?
C43 C44 1.393(2) . ?
C43 C48 1.519(2) . ?
C44 C45 1.390(2) . ?
C44 H44 0.9500 . ?
C45 C46 1.390(3) . ?
C45 C49 1.503(2) . ?
C46 C47 1.390(2) . ?
C46 H46 0.9500 . ?
C47 C50 1.506(2) . ?
C48 H48A 0.9800 . ?
C48 H48B 0.9800 . ?
C48 H48C 0.9800 . ?
C49 H49A 0.9800 . ?
C49 H49B 0.9800 . ?
C49 H49C 0.9800 . ?
C50 H50A 0.9800 . ?
C50 H50B 0.9800 . ?
C50 H50C 0.9800 . ?
C51 H51A 0.9800 . ?
C51 H51B 0.9800 . ?
C51 H51C 0.9800 . ?
C52 H52A 0.9800 . ?
C52 H52B 0.9800 . ?
C52 H52C 0.9800 . ?
C53 H53A 0.9800 . ?
C53 H53B 0.9800 . ?
C53 H53C 0.9800 . ?
C54 H54A 0.9800 . ?
C54 H54B 0.9800 . ?
C54 H54C 0.9800 . ?
C55 H55A 0.9800 . ?
C55 H55B 0.9800 . ?
C55 H55C 0.9800 . ?
C56 H56A 0.9800 . ?
C56 H56B 0.9800 . ?
C56 H56C 0.9800 . ?

loop_
_geom_torsion_atom_site_label_1
_geom_torsion_atom_site_label_2
_geom_torsion_atom_site_label_3
_geom_torsion_atom_site_label_4
_geom_torsion
_geom_torsion_site_symmetry_1
_geom_torsion_site_symmetry_2
_geom_torsion_site_symmetry_3
_geom_torsion_site_symmetry_4
_geom_torsion_publ_flag
N5 V1 N1 C15 89.90(10) . . . . ?
N6 V1 N1 C15 -169.38(10) . . . . ?
N3 V1 N1 C15 -34.73(13) . . . . ?
O1 V1 N1 C15 7.21(9) . . . . ?
O2 V1 N1 C15 -77.39(10) . . . . ?
C41 V1 N1 C15 -58.26(11) . . . . ?
N5 V1 N1 C2 -114.24(15) . . . . ?
N6 V1 N1 C2 -13.52(16) . . . . ?
N3 V1 N1 C2 121.13(15) . . . . ?
O1 V1 N1 C2 163.07(16) . . . . ?
O2 V1 N1 C2 78.47(15) . . . . ?
C41 V1 N1 C2 97.60(15) . . . . ?
C15 V1 N1 C2 155.9(2) . . . . ?
N5 V1 N3 C41 -171.31(9) . . . . ?
N6 V1 N3 C41 88.04(10) . . . . ?
N1 V1 N3 C41 -43.94(13) . . . . ?
O1 V1 N3 C41 -80.13(9) . . . . ?
O2 V1 N3 C41 6.23(8) . . . . ?
C15 V1 N3 C41 -62.82(10) . . . . ?
N5 V1 N3 C28 -19.16(15) . . . . ?
N6 V1 N3 C28 -119.81(14) . . . . ?
N1 V1 N3 C28 108.21(14) . . . . ?
O1 V1 N3 C28 72.02(14) . . . . ?
O2 V1 N3 C28 158.38(15) . . . . ?
C41 V1 N3 C28 152.15(19) . . . . ?
C15 V1 N3 C28 89.33(14) . . . . ?
N6 V1 N5 C53 -148.03(15) . . . . ?
N1 V1 N5 C53 -46.48(16) . . . . ?
N3 V1 N5 C53 101.65(15) . . . . ?
O1 V1 N5 C53 14.61(15) . . . . ?
O2 V1 N5 C53 95.5(2) . . . . ?
C41 V1 N5 C53 95.87(16) . . . . ?
C15 V1 N5 C53 -13.72(16) . . . . ?
N6 V1 N5 C54 49.77(15) . . . . ?
N1 V1 N5 C54 151.33(14) . . . . ?
N3 V1 N5 C54 -60.55(15) . . . . ?
O1 V1 N5 C54 -147.59(14) . . . . ?
O2 V1 N5 C54 -66.6(2) . . . . ?
C41 V1 N5 C54 -66.33(16) . . . . ?
C15 V1 N5 C54 -175.91(14) . . . . ?
N5 V1 N6 C55 36.92(16) . . . . ?
N1 V1 N6 C55 -71.31(16) . . . . ?
N3 V1 N6 C55 137.31(15) . . . . ?
O1 V1 N6 C55 -80.3(2) . . . . ?
O2 V1 N6 C55 -161.77(15) . . . . ?
C41 V1 N6 C55 170.06(15) . . . . ?
C15 V1 N6 C55 -78.54(17) . . . . ?
N5 V1 N6 C56 -157.67(15) . . . . ?
N1 V1 N6 C56 94.11(15) . . . . ?
N3 V1 N6 C56 -57.28(16) . . . . ?
O1 V1 N6 C56 85.1(2) . . . . ?
O2 V1 N6 C56 3.64(15) . . . . ?
C41 V1 N6 C56 -24.53(16) . . . . ?
C15 V1 N6 C56 86.88(16) . . . . ?
N5 V1 O1 C15 -115.48(10) . . . . ?
N6 V1 O1 C15 2.7(2) . . . . ?
N1 V1 O1 C15 -7.42(9) . . . . ?
N3 V1 O1 C15 147.35(9) . . . . ?
O2 V1 O1 C15 85.27(9) . . . . ?
C41 V1 O1 C15 116.03(10) . . . . ?
N5 V1 O2 C41 0.5(2) . . . . ?
N6 V1 O2 C41 -116.86(10) . . . . ?
N1 V1 O2 C41 144.36(9) . . . . ?
N3 V1 O2 C41 -6.37(9) . . . . ?
O1 V1 O2 C41 82.57(9) . . . . ?
C15 V1 O2 C41 113.33(9) . . . . ?
C6 C1 C2 C3 0.1(2) . . . . ?
C8 C1 C2 C3 179.58(15) . . . . ?
C6 C1 C2 N1 -174.08(14) . . . . ?
C8 C1 C2 N1 5.4(3) . . . . ?
C15 N1 C2 C3 107.77(19) . . . . ?
V1 N1 C2 C3 -40.9(2) . . . . ?
C15 N1 C2 C1 -77.8(2) . . . . ?
V1 N1 C2 C1 133.44(15) . . . . ?
C1 C2 C3 C4 0.5(3) . . . . ?
N1 C2 C3 C4 175.14(16) . . . . ?
C2 C3 C4 C5 -0.6(3) . . . . ?
C3 C4 C5 C6 0.0(3) . . . . ?
C4 C5 C6 C1 0.6(3) . . . . ?
C4 C5 C6 C7 -175.46(17) . . . . ?
C2 C1 C6 C5 -0.6(2) . . . . ?
C8 C1 C6 C5 179.86(15) . . . . ?
C2 C1 C6 C7 175.28(16) . . . . ?
C8 C1 C6 C7 -4.2(2) . . . . ?
C2 C1 C8 C13 106.64(19) . . . . ?
C6 C1 C8 C13 -73.9(2) . . . . ?
C2 C1 C8 C9 -77.8(2) . . . . ?
C6 C1 C8 C9 101.62(19) . . . . ?
C13 C8 C9 C10 -1.2(2) . . . . ?
C1 C8 C9 C10 -176.66(15) . . . . ?
C13 C8 C9 N2 -179.68(15) . . . . ?
C1 C8 C9 N2 4.8(2) . . . . ?
C25 N2 C9 C10 114.21(19) . . . . ?
C26 N2 C9 C10 -14.1(2) . . . . ?
C25 N2 C9 C8 -67.3(2) . . . . ?
C26 N2 C9 C8 164.35(16) . . . . ?
C8 C9 C10 C11 1.4(3) . . . . ?
N2 C9 C10 C11 179.94(17) . . . . ?
C9 C10 C11 C12 -1.0(3) . . . . ?
C10 C11 C12 C13 0.4(3) . . . . ?
C11 C12 C13 C8 -0.1(3) . . . . ?
C11 C12 C13 C14 179.32(17) . . . . ?
C9 C8 C13 C12 0.5(2) . . . . ?
C1 C8 C13 C12 176.10(16) . . . . ?
C9 C8 C13 C14 -178.89(15) . . . . ?
C1 C8 C13 C14 -3.3(2) . . . . ?
V1 O1 C15 N1 11.32(14) . . . . ?
V1 O1 C15 C16 -166.06(13) . . . . ?
C2 N1 C15 O1 -170.05(14) . . . . ?
V1 N1 C15 O1 -11.60(14) . . . . ?
C2 N1 C15 C16 7.0(3) . . . . ?
V1 N1 C15 C16 165.42(15) . . . . ?
C2 N1 C15 V1 -158.46(18) . . . . ?
N5 V1 C15 O1 68.47(10) . . . . ?
N6 V1 C15 O1 -178.84(9) . . . . ?
N1 V1 C15 O1 167.46(15) . . . . ?
N3 V1 C15 O1 -35.65(10) . . . . ?
O2 V1 C15 O1 -91.68(9) . . . . ?
C41 V1 C15 O1 -63.52(9) . . . . ?
N5 V1 C15 N1 -98.99(10) . . . . ?
N6 V1 C15 N1 13.71(13) . . . . ?
N3 V1 C15 N1 156.90(9) . . . . ?
O1 V1 C15 N1 -167.46(15) . . . . ?
O2 V1 C15 N1 100.87(10) . . . . ?
C41 V1 C15 N1 129.02(10) . . . . ?
N5 V1 C15 C16 142.8(5) . . . . ?
N6 V1 C15 C16 -104.5(5) . . . . ?
N1 V1 C15 C16 -118.2(6) . . . . ?
N3 V1 C15 C16 38.7(5) . . . . ?
O1 V1 C15 C16 74.4(5) . . . . ?
O2 V1 C15 C16 -17.3(5) . . . . ?
C41 V1 C15 C16 10.8(5) . . . . ?
O1 C15 C16 C21 101.45(18) . . . . ?
N1 C15 C16 C21 -75.5(2) . . . . ?
V1 C15 C16 C21 34.0(6) . . . . ?
O1 C15 C16 C17 -70.2(2) . . . . ?
N1 C15 C16 C17 112.9(2) . . . . ?
V1 C15 C16 C17 -137.6(5) . . . . ?
C21 C16 C17 C18 1.0(2) . . . . ?
C15 C16 C17 C18 172.65(15) . . . . ?
C21 C16 C17 C22 -176.76(16) . . . . ?
C15 C16 C17 C22 -5.1(2) . . . . ?
C16 C17 C18 C19 -1.3(3) . . . . ?
C22 C17 C18 C19 176.51(17) . . . . ?
C17 C18 C19 C20 0.6(3) . . . . ?
C17 C18 C19 C23 -177.55(17) . . . . ?
C18 C19 C20 C21 0.3(3) . . . . ?
C23 C19 C20 C21 178.45(18) . . . . ?
C19 C20 C21 C16 -0.5(3) . . . . ?
C19 C20 C21 C24 -178.73(17) . . . . ?
C17 C16 C21 C20 -0.2(2) . . . . ?
C15 C16 C21 C20 -171.70(16) . . . . ?
C17 C16 C21 C24 178.06(16) . . . . ?
C15 C16 C21 C24 6.5(2) . . . . ?
C32 C27 C28 C29 4.4(2) . . . . ?
C34 C27 C28 C29 -172.47(16) . . . . ?
C32 C27 C28 N3 -170.83(15) . . . . ?
C34 C27 C28 N3 12.3(3) . . . . ?
C41 N3 C28 C29 101.28(19) . . . . ?
V1 N3 C28 C29 -42.0(2) . . . . ?
C41 N3 C28 C27 -83.3(2) . . . . ?
V1 N3 C28 C27 133.38(15) . . . . ?
C27 C28 C29 C30 -2.9(3) . . . . ?
N3 C28 C29 C30 172.77(15) . . . . ?
C28 C29 C30 C31 -1.0(3) . . . . ?
C29 C30 C31 C32 3.3(3) . . . . ?
C30 C31 C32 C27 -1.7(3) . . . . ?
C30 C31 C32 C33 179.08(17) . . . . ?
C28 C27 C32 C31 -2.2(3) . . . . ?
C34 C27 C32 C31 174.92(17) . . . . ?
C28 C27 C32 C33 177.03(16) . . . . ?
C34 C27 C32 C33 -5.9(2) . . . . ?
C28 C27 C34 C39 104.4(2) . . . . ?
C32 C27 C34 C39 -72.5(2) . . . . ?
C28 C27 C34 C35 -79.6(2) . . . . ?
C32 C27 C34 C35 103.48(19) . . . . ?
C39 C34 C35 C36 -0.1(3) . . . . ?
C27 C34 C35 C36 -176.00(16) . . . . ?
C39 C34 C35 N4 179.80(15) . . . . ?
C27 C34 C35 N4 3.9(2) . . . . ?
C52 N4 C35 C36 -24.9(2) . . . . ?
C51 N4 C35 C36 103.82(19) . . . . ?
C52 N4 C35 C34 155.18(16) . . . . ?
C51 N4 C35 C34 -76.1(2) . . . . ?
C34 C35 C36 C37 0.1(3) . . . . ?
N4 C35 C36 C37 -179.77(16) . . . . ?
C35 C36 C37 C38 -0.3(3) . . . . ?
C36 C37 C38 C39 0.4(3) . . . . ?
C37 C38 C39 C34 -0.4(3) . . . . ?
C37 C38 C39 C40 -179.53(17) . . . . ?
C35 C34 C39 C38 0.2(3) . . . . ?
C27 C34 C39 C38 176.27(16) . . . . ?
C35 C34 C39 C40 179.35(16) . . . . ?
C27 C34 C39 C40 -4.6(3) . . . . ?
V1 O2 C41 N3 9.84(13) . . . . ?
V1 O2 C41 C42 -170.27(12) . . . . ?
C28 N3 C41 O2 -164.04(14) . . . . ?
V1 N3 C41 O2 -10.10(13) . . . . ?
C28 N3 C41 C42 16.1(3) . . . . ?
V1 N3 C41 C42 170.01(14) . . . . ?
C28 N3 C41 V1 -153.93(17) . . . . ?
N5 V1 C41 O2 -179.78(9) . . . . ?
N6 V1 C41 O2 67.41(10) . . . . ?
N1 V1 C41 O2 -39.89(10) . . . . ?
N3 V1 C41 O2 169.21(15) . . . . ?
O1 V1 C41 O2 -93.99(9) . . . . ?
C15 V1 C41 O2 -66.56(9) . . . . ?
N5 V1 C41 N3 11.01(12) . . . . ?
N6 V1 C41 N3 -101.79(10) . . . . ?
N1 V1 C41 N3 150.90(9) . . . . ?
O1 V1 C41 N3 96.80(9) . . . . ?
O2 V1 C41 N3 -169.21(15) . . . . ?
C15 V1 C41 N3 124.23(9) . . . . ?
N5 V1 C41 C42 -106.1(8) . . . . ?
N6 V1 C41 C42 141.1(8) . . . . ?
N1 V1 C41 C42 33.8(8) . . . . ?
N3 V1 C41 C42 -117.1(8) . . . . ?
O1 V1 C41 C42 -20.3(8) . . . . ?
O2 V1 C41 C42 73.6(8) . . . . ?
C15 V1 C41 C42 7.1(8) . . . . ?
O2 C41 C42 C43 100.00(19) . . . . ?
N3 C41 C42 C43 -80.1(2) . . . . ?
V1 C41 C42 C43 31.2(9) . . . . ?
O2 C41 C42 C47 -73.7(2) . . . . ?
N3 C41 C42 C47 106.13(19) . . . . ?
V1 C41 C42 C47 -142.5(7) . . . . ?
C47 C42 C43 C44 -3.0(3) . . . . ?
C41 C42 C43 C44 -176.57(15) . . . . ?
C47 C42 C43 C48 176.15(16) . . . . ?
C41 C42 C43 C48 2.6(3) . . . . ?
C42 C43 C44 C45 -0.4(3) . . . . ?
C48 C43 C44 C45 -179.55(17) . . . . ?
C43 C44 C45 C46 3.0(3) . . . . ?
C43 C44 C45 C49 -176.69(17) . . . . ?
C44 C45 C46 C47 -2.3(3) . . . . ?
C49 C45 C46 C47 177.41(17) . . . . ?
C45 C46 C47 C42 -1.0(3) . . . . ?
C45 C46 C47 C50 177.94(17) . . . . ?
C43 C42 C47 C46 3.7(3) . . . . ?
C41 C42 C47 C46 177.45(15) . . . . ?
C43 C42 C47 C50 -175.27(16) . . . . ?
C41 C42 C47 C50 -1.5(2) . . . . ?
